data_7035021
loop_
_publ_author_name
'Nemec, Ivan'
'Herchel, Radovan'
'Svoboda, Ingrid'
'Bo\<ca, Roman'
'Tr\'avn\'i\<cek, Zden\<ek'

_publ_section_title
;
 Large and negative magnetic anisotropy in pentacoordinate mononuclear
 Ni(ii) Schiff base complexes.
;
_journal_issue 20
_journal_name_full 'Dalton transactions (Cambridge, England : 2003)'
_journal_page_first 9551
_journal_page_last 9560
_journal_paper_doi 10.1039/c5dt00600g
_journal_volume 44
_journal_year 2015
_chemical_formula_sum 'C21 H23 I2 N3 Ni O2'
_chemical_formula_weight 661.93
_chemical_name_systematic
;
 ?
;
_space_group_crystal_system monoclinic
_space_group_IT_number 14
_space_group_name_Hall '-P 2ybc'
_space_group_name_H-M_alt 'P 1 21/c 1'
_symmetry_space_group_name_Hall '-P 2ybc'
_symmetry_space_group_name_H-M 'P 1 21/c 1'
_atom_sites_solution_hydrogens geom
_atom_sites_solution_primary direct
_atom_sites_solution_secondary difmap
_audit_creation_method SHELXL-97
_audit_update_record
;
2015-03-05 deposited with the CCDC.
2015-04-09 downloaded from the CCDC.
;
_cell_angle_alpha 90.00
_cell_angle_beta 113.807(7)
_cell_angle_gamma 90.00
_cell_formula_units_Z 4
_cell_length_a 10.3149(6)
_cell_length_b 27.6223(12)
_cell_length_c 8.4460(5)
_cell_measurement_reflns_used 15211
_cell_measurement_temperature 130(2)
_cell_measurement_theta_max 32.432
_cell_measurement_theta_min 3.022
_cell_volume 2201.7(2)
_computing_cell_refinement 'CrysAlis RED, Oxford Diffraction Ltd.'
_computing_data_collection 'CrysAlis CCD, Oxford Diffraction Ltd.'
_computing_data_reduction 'CrysAlis RED, Oxford Diffraction Ltd.'
_computing_molecular_graphics 'MERCURY (Macrae et al., 2006)'
_computing_publication_material ' enCIFer (Allen et al., 2004)'
_computing_structure_refinement 'SHELXL97 (Sheldrick, 2008)'
_computing_structure_solution 'SHELXS97 (Sheldrick, 2008)'
_diffrn_ambient_temperature 130(2)
_diffrn_measured_fraction_theta_full 0.998
_diffrn_measured_fraction_theta_max 0.998
_diffrn_measurement_device_type 'Xcalibur, Sapphire2, large Be window'
_diffrn_radiation_monochromator graphite
_diffrn_radiation_source 'fine-focus sealed tube'
_diffrn_radiation_type MoK\a
_diffrn_radiation_wavelength 0.71073
_diffrn_reflns_av_R_equivalents 0.0328
_diffrn_reflns_av_sigmaI/netI 0.0264
_diffrn_reflns_limit_h_max 11
_diffrn_reflns_limit_h_min -12
_diffrn_reflns_limit_k_max 30
_diffrn_reflns_limit_k_min -32
_diffrn_reflns_limit_l_max 10
_diffrn_reflns_limit_l_min -10
_diffrn_reflns_number 14177
_diffrn_reflns_theta_full 25.00
_diffrn_reflns_theta_max 25.00
_diffrn_reflns_theta_min 2.95
_exptl_absorpt_coefficient_mu 3.708
_exptl_absorpt_correction_T_max 0.6062
_exptl_absorpt_correction_T_min 0.3487
_exptl_absorpt_correction_type multi-scan
_exptl_absorpt_process_details
;
 CrysAlis RED, Oxford Diffraction Ltd.,
Version 1.171.33.52 (release 06-11-2009 CrysAlis171 .NET)
(compiled Nov  6 2009,16:24:50)
Empirical absorption correction using spherical harmonics,
 implemented in SCALE3 ABSPACK scaling algorithm.
;
_exptl_crystal_colour green
_exptl_crystal_density_diffrn 1.997
_exptl_crystal_density_method 'not measured'
_exptl_crystal_description block
_exptl_crystal_F_000 1280
_exptl_crystal_size_max 0.36
_exptl_crystal_size_mid 0.22
_exptl_crystal_size_min 0.15
_refine_diff_density_max 0.896
_refine_diff_density_min -0.690
_refine_diff_density_rms 0.101
_refine_ls_extinction_method none
_refine_ls_goodness_of_fit_ref 1.007
_refine_ls_hydrogen_treatment constr
_refine_ls_matrix_type full
_refine_ls_number_parameters 274
_refine_ls_number_reflns 3863
_refine_ls_number_restraints 0
_refine_ls_restrained_S_all 1.007
_refine_ls_R_factor_all 0.0362
_refine_ls_R_factor_gt 0.0279
_refine_ls_shift/su_max 0.001
_refine_ls_shift/su_mean 0.000
_refine_ls_structure_factor_coef Fsqd
_refine_ls_weighting_details 'calc w=1/[\s^2^(Fo^2^)+(0.0320P)^2^+4.0732P] where P=(Fo^2^+2Fc^2^)/3'
_refine_ls_weighting_scheme calc
_refine_ls_wR_factor_gt 0.0615
_refine_ls_wR_factor_ref 0.0634
_reflns_number_gt 3305
_reflns_number_total 3863
_reflns_threshold_expression >2sigma(I)
_cod_data_source_file c5dt00600g2.cif
_cod_data_source_block 3
_cod_depositor_comments 'Adding full bibliography for 7035019--7035022.cif.'
_cod_database_code 7035021

loop_
_symmetry_equiv_pos_as_xyz
'x, y, z'
'-x, y+1/2, -z+1/2'
'-x, -y, -z'
'x, -y-1/2, z-1/2'

loop_
_atom_site_label
_atom_site_type_symbol
_atom_site_fract_x
_atom_site_fract_y
_atom_site_fract_z
_atom_site_U_iso_or_equiv
_atom_site_adp_type
_atom_site_occupancy
_atom_site_symmetry_multiplicity
_atom_site_calc_flag
_atom_site_refinement_flags
_atom_site_disorder_assembly
_atom_site_disorder_group
C1 C 0.3629(4) 0.12940(13) 0.6349(5) 0.0169(8) Uani 1 1 d . B .
C2 C 0.2312(4) 0.13851(14) 0.6429(5) 0.0194(8) Uani 1 1 d . . .
H2 H 0.1841 0.1681 0.5972 0.023 Uiso 1 1 calc R . .
C3 C 0.1682(4) 0.10653(14) 0.7139(5) 0.0206(8) Uani 1 1 d . . .
H3 H 0.0784 0.1137 0.7147 0.025 Uiso 1 1 calc R . .
C4 C 0.2371(4) 0.06327(14) 0.7851(5) 0.0196(8) Uani 1 1 d . . .
C5 C 0.3671(4) 0.05364(14) 0.7860(5) 0.0177(8) Uani 1 1 d . . .
H5 H 0.4136 0.0243 0.8361 0.021 Uiso 1 1 calc R . .
C6 C 0.4338(4) 0.08603(13) 0.7149(5) 0.0167(8) Uani 1 1 d . . .
C7 C 0.5697(4) 0.07199(14) 0.7216(5) 0.0195(8) Uani 1 1 d . . .
H7 H 0.6066 0.0419 0.7753 0.023 Uiso 1 1 calc R . .
C8 C 0.7748(4) 0.07324(15) 0.6662(5) 0.0231(9) Uani 1 1 d . . .
H8A H 0.8021 0.0462 0.7504 0.028 Uiso 1 1 calc R A 1
H8B H 0.8530 0.0971 0.7042 0.028 Uiso 1 1 calc R A 1
C9A C 0.7512(5) 0.05410(16) 0.4874(6) 0.0317(10) Uani 0.791(5) 1 d P B 1
H9A1 H 0.6754 0.0294 0.4534 0.038 Uiso 0.791(5) 1 calc PR B 1
H9A2 H 0.8391 0.0378 0.4950 0.038 Uiso 0.791(5) 1 calc PR B 1
C9B C 0.7512(5) 0.05410(16) 0.4874(6) 0.0317(10) Uani 0.209(5) 1 d P B 2
H9B1 H 0.7547 0.0183 0.4918 0.038 Uiso 0.209(5) 1 calc PR B 2
H9B2 H 0.8300 0.0653 0.4581 0.038 Uiso 0.209(5) 1 calc PR B 2
C10A C 0.7107(6) 0.0925(2) 0.3447(7) 0.0318(13) Uani 0.791(5) 1 d P B 1
H10A H 0.7881 0.1167 0.3775 0.038 Uiso 0.791(5) 1 calc PR B 1
H10B H 0.7048 0.0767 0.2369 0.038 Uiso 0.791(5) 1 calc PR B 1
C11A C 0.4560(6) 0.08200(19) 0.2603(7) 0.0274(12) Uani 0.791(5) 1 d P B 1
H11A H 0.4503 0.0632 0.1593 0.041 Uiso 0.791(5) 1 calc PR B 1
H11B H 0.3665 0.0992 0.2332 0.041 Uiso 0.791(5) 1 calc PR B 1
H11C H 0.4739 0.0602 0.3583 0.041 Uiso 0.791(5) 1 calc PR B 1
C12A C 0.5463(6) 0.1496(2) 0.1557(7) 0.0302(13) Uani 0.791(5) 1 d P B 1
H12A H 0.5382 0.1287 0.0569 0.036 Uiso 0.791(5) 1 calc PR B 1
H12B H 0.6289 0.1711 0.1800 0.036 Uiso 0.791(5) 1 calc PR B 1
C13A C 0.4147(5) 0.18089(17) 0.0999(6) 0.0327(11) Uani 0.791(5) 1 d P B 1
H13A H 0.3310 0.1593 0.0602 0.039 Uiso 0.791(5) 1 calc PR B 1
H13B H 0.4092 0.2004 -0.0010 0.039 Uiso 0.791(5) 1 calc PR B 1
C13B C 0.4147(5) 0.18089(17) 0.0999(6) 0.0327(11) Uani 0.209(5) 1 d P B 2
H13C H 0.3227 0.1801 -0.0018 0.039 Uiso 0.209(5) 1 calc PR B 2
H13D H 0.4870 0.1933 0.0611 0.039 Uiso 0.209(5) 1 calc PR B 2
C14 C 0.4032(4) 0.21541(16) 0.2353(5) 0.0273(10) Uani 1 1 d . . .
H14A H 0.3749 0.2480 0.1842 0.033 Uiso 1 1 calc R B 1
H14B H 0.3299 0.2036 0.2736 0.033 Uiso 1 1 calc R B 1
C15 C 0.6192(4) 0.25476(14) 0.3956(5) 0.0214(9) Uani 1 1 d . . .
H15 H 0.5809 0.2802 0.3144 0.026 Uiso 1 1 calc R B .
C16 C 0.7615(4) 0.26048(14) 0.5225(5) 0.0198(8) Uani 1 1 d . B .
C17 C 0.8256(4) 0.30571(14) 0.5281(5) 0.0226(9) Uani 1 1 d . . .
H17 H 0.7739 0.3306 0.4510 0.027 Uiso 1 1 calc R B .
C18 C 0.9612(4) 0.31414(14) 0.6431(5) 0.0214(9) Uani 1 1 d . B .
C19 C 1.0403(4) 0.27811(15) 0.7544(5) 0.0220(9) Uani 1 1 d . . .
H19 H 1.1349 0.2843 0.8339 0.026 Uiso 1 1 calc R B .
C20 C 0.9806(4) 0.23330(14) 0.7486(5) 0.0215(9) Uani 1 1 d . B .
H20 H 1.0355 0.2087 0.8249 0.026 Uiso 1 1 calc R . .
C21 C 0.8413(4) 0.22276(14) 0.6335(5) 0.0194(8) Uani 1 1 d . . .
N1 N 0.6459(3) 0.09608(12) 0.6623(4) 0.0182(7) Uani 1 1 d . B .
N2 N 0.5764(4) 0.11850(13) 0.3070(4) 0.0256(8) Uani 1 1 d . . .
N3 N 0.5398(3) 0.21816(12) 0.3831(4) 0.0199(7) Uani 1 1 d . B .
O1 O 0.4134(3) 0.16026(9) 0.5581(4) 0.0213(6) Uani 1 1 d . . .
O2 O 0.7912(3) 0.17952(10) 0.6322(4) 0.0232(6) Uani 1 1 d . B .
Ni1 Ni 0.59315(5) 0.157718(18) 0.52538(6) 0.01694(12) Uani 1 1 d . B .
I1 I 0.14026(3) 0.011097(9) 0.88055(4) 0.02560(9) Uani 1 1 d . . .
I2 I 1.05139(3) 0.382150(10) 0.64033(4) 0.03102(9) Uani 1 1 d . . .
C11B C 0.710(2) 0.1394(7) 0.268(3) 0.0274(12) Uani 0.209(5) 1 d P B 2
H11D H 0.7983 0.1354 0.3719 0.041 Uiso 0.209(5) 1 calc PR B 2
H11E H 0.6951 0.1738 0.2382 0.041 Uiso 0.209(5) 1 calc PR B 2
H11F H 0.7170 0.1214 0.1720 0.041 Uiso 0.209(5) 1 calc PR B 2
C12B C 0.454(2) 0.1308(8) 0.168(3) 0.0302(13) Uani 0.209(5) 1 d P B 2
H12C H 0.3745 0.1189 0.1950 0.036 Uiso 0.209(5) 1 calc PR B 2
H12D H 0.4523 0.1111 0.0691 0.036 Uiso 0.209(5) 1 calc PR B 2
C10B C 0.606(2) 0.0702(8) 0.338(3) 0.0318(13) Uani 0.209(5) 1 d P B 2
H10C H 0.6018 0.0555 0.2293 0.038 Uiso 0.209(5) 1 calc PR B 2
H10D H 0.5290 0.0556 0.3633 0.038 Uiso 0.209(5) 1 calc PR B 2

loop_
_atom_site_aniso_label
_atom_site_aniso_U_11
_atom_site_aniso_U_22
_atom_site_aniso_U_33
_atom_site_aniso_U_23
_atom_site_aniso_U_13
_atom_site_aniso_U_12
C1 0.022(2) 0.0144(19) 0.0166(19) -0.0023(15) 0.0098(16) -0.0023(15)
C2 0.021(2) 0.0128(19) 0.025(2) 0.0014(16) 0.0098(17) 0.0019(16)
C3 0.020(2) 0.019(2) 0.025(2) 0.0012(16) 0.0107(17) -0.0008(16)
C4 0.026(2) 0.016(2) 0.019(2) -0.0012(16) 0.0119(17) -0.0040(16)
C5 0.022(2) 0.0135(19) 0.0167(19) 0.0004(15) 0.0075(16) 0.0024(16)
C6 0.023(2) 0.0133(19) 0.0155(19) -0.0011(15) 0.0092(16) -0.0006(16)
C7 0.023(2) 0.016(2) 0.0174(19) -0.0016(16) 0.0064(17) 0.0015(16)
C8 0.016(2) 0.023(2) 0.032(2) -0.0009(18) 0.0107(18) 0.0028(16)
C9A 0.030(2) 0.028(2) 0.039(3) -0.007(2) 0.017(2) 0.0068(19)
C9B 0.030(2) 0.028(2) 0.039(3) -0.007(2) 0.017(2) 0.0068(19)
C10A 0.045(3) 0.030(3) 0.030(3) -0.010(2) 0.024(3) 0.001(2)
C11A 0.030(3) 0.021(3) 0.032(3) -0.006(2) 0.013(2) -0.009(2)
C12A 0.044(3) 0.033(3) 0.019(3) -0.005(2) 0.018(3) -0.009(2)
C13A 0.034(3) 0.038(3) 0.021(2) 0.0053(19) 0.0061(19) -0.008(2)
C13B 0.034(3) 0.038(3) 0.021(2) 0.0053(19) 0.0061(19) -0.008(2)
C14 0.022(2) 0.031(2) 0.025(2) 0.0064(18) 0.0061(18) -0.0030(18)
C15 0.026(2) 0.019(2) 0.018(2) 0.0033(16) 0.0081(17) 0.0014(17)
C16 0.022(2) 0.019(2) 0.022(2) -0.0003(16) 0.0131(17) -0.0023(16)
C17 0.031(2) 0.018(2) 0.021(2) 0.0013(17) 0.0121(18) 0.0000(17)
C18 0.028(2) 0.015(2) 0.026(2) -0.0014(17) 0.0154(18) -0.0052(17)
C19 0.021(2) 0.024(2) 0.023(2) -0.0034(17) 0.0105(18) -0.0058(17)
C20 0.024(2) 0.018(2) 0.021(2) 0.0037(16) 0.0074(18) 0.0013(17)
C21 0.024(2) 0.020(2) 0.019(2) -0.0019(16) 0.0131(17) -0.0029(16)
N1 0.0164(16) 0.0201(17) 0.0181(17) -0.0045(13) 0.0072(14) -0.0016(14)
N2 0.031(2) 0.027(2) 0.0205(18) -0.0036(15) 0.0122(16) -0.0004(16)
N3 0.0181(17) 0.0230(19) 0.0198(17) -0.0005(14) 0.0088(14) -0.0024(14)
O1 0.0225(15) 0.0169(14) 0.0284(15) 0.0042(12) 0.0143(12) 0.0024(11)
O2 0.0222(15) 0.0162(14) 0.0278(15) 0.0044(12) 0.0065(12) -0.0041(12)
Ni1 0.0194(3) 0.0156(3) 0.0175(2) -0.00144(19) 0.0091(2) -0.0030(2)
I1 0.02801(16) 0.01912(15) 0.03643(17) 0.00661(11) 0.02002(13) 0.00049(11)
I2 0.03079(17) 0.01810(15) 0.04179(18) 0.00126(12) 0.01219(13) -0.00705(12)
C11B 0.030(3) 0.021(3) 0.032(3) -0.006(2) 0.013(2) -0.009(2)
C12B 0.044(3) 0.033(3) 0.019(3) -0.005(2) 0.018(3) -0.009(2)
C10B 0.045(3) 0.030(3) 0.030(3) -0.010(2) 0.024(3) 0.001(2)

loop_
_atom_type_symbol
_atom_type_description
_atom_type_scat_dispersion_real
_atom_type_scat_dispersion_imag
_atom_type_scat_source
C C 0.0033 0.0016 'International Tables Vol C Tables 4.2.6.8 and 6.1.1.4'
H H 0.0000 0.0000 'International Tables Vol C Tables 4.2.6.8 and 6.1.1.4'
N N 0.0061 0.0033 'International Tables Vol C Tables 4.2.6.8 and 6.1.1.4'
O O 0.0106 0.0060 'International Tables Vol C Tables 4.2.6.8 and 6.1.1.4'
Ni Ni 0.3393 1.1124 'International Tables Vol C Tables 4.2.6.8 and 6.1.1.4'
I I -0.4742 1.8119 'International Tables Vol C Tables 4.2.6.8 and 6.1.1.4'

loop_
_geom_angle_atom_site_label_1
_geom_angle_atom_site_label_2
_geom_angle_atom_site_label_3
_geom_angle
O1 C1 C2 119.7(3)
O1 C1 C6 123.8(3)
C2 C1 C6 116.6(3)
C3 C2 C1 122.8(4)
C3 C2 H2 118.6
C1 C2 H2 118.6
C2 C3 C4 119.4(4)
C2 C3 H3 120.3
C4 C3 H3 120.3
C5 C4 C3 119.8(4)
C5 C4 I1 119.0(3)
C3 C4 I1 121.1(3)
C4 C5 C6 121.6(4)
C4 C5 H5 119.2
C6 C5 H5 119.2
C5 C6 C1 119.6(3)
C5 C6 C7 116.8(3)
C1 C6 C7 123.5(3)
N1 C7 C6 126.2(4)
N1 C7 H7 116.9
C6 C7 H7 116.9
N1 C8 C9A 110.4(3)
N1 C8 H8A 109.6
C9A C8 H8A 109.6
N1 C8 H8B 109.6
C9A C8 H8B 109.6
H8A C8 H8B 108.1
C8 C9A C10A 115.0(4)
C8 C9A H9A1 108.5
C10A C9A H9A1 108.5
C8 C9A H9A2 108.5
C10A C9A H9A2 108.5
H9A1 C9A H9A2 107.5
N2 C10A C9A 116.1(4)
N2 C10A H10A 108.3
C9A C10A H10A 108.3
N2 C10A H10B 108.3
C9A C10A H10B 108.3
H10A C10A H10B 107.4
N2 C11A H11A 109.5
N2 C11A H11B 109.5
N2 C11A H11C 109.5
N2 C12A C13A 117.0(4)
N2 C12A H12A 108.1
C13A C12A H12A 108.1
N2 C12A H12B 108.1
C13A C12A H12B 108.1
H12A C12A H12B 107.3
C12A C13A C14 116.9(4)
C12A C13A H13A 108.1
C14 C13A H13A 108.1
C12A C13A H13B 108.1
C14 C13A H13B 108.1
H13A C13A H13B 107.3
N3 C14 C13A 109.4(4)
N3 C14 H14A 109.8
C13A C14 H14A 109.8
N3 C14 H14B 109.8
C13A C14 H14B 109.8
H14A C14 H14B 108.2
N3 C15 C16 125.2(4)
N3 C15 H15 117.4
C16 C15 H15 117.4
C17 C16 C21 119.3(4)
C17 C16 C15 116.7(4)
C21 C16 C15 123.9(4)
C18 C17 C16 120.6(4)
C18 C17 H17 119.7
C16 C17 H17 119.7
C17 C18 C19 121.0(4)
C17 C18 I2 118.5(3)
C19 C18 I2 120.5(3)
C20 C19 C18 119.3(4)
C20 C19 H19 120.3
C18 C19 H19 120.3
C19 C20 C21 122.0(4)
C19 C20 H20 119.0
C21 C20 H20 119.0
O2 C21 C20 119.3(4)
O2 C21 C16 123.0(4)
C20 C21 C16 117.6(4)
C7 N1 C8 117.7(3)
C7 N1 Ni1 127.0(3)
C8 N1 Ni1 114.4(3)
C10B N2 C12B 117.5(13)
C10B N2 C12A 133.7(9)
C12B N2 C12A 46.6(9)
C10B N2 C10A 50.7(10)
C12B N2 C10A 139.7(9)
C12A N2 C10A 108.9(4)
C10B N2 C11A 60.1(10)
C12B N2 C11A 64.5(9)
C12A N2 C11A 107.4(4)
C10A N2 C11A 109.3(4)
C10B N2 C11B 103.7(12)
C12B N2 C11B 107.4(12)
C12A N2 C11B 61.4(8)
C10A N2 C11B 54.8(8)
C11A N2 C11B 147.4(8)
C10B N2 Ni1 113.8(9)
C12B N2 Ni1 110.3(9)
C12A N2 Ni1 112.3(3)
C10A N2 Ni1 109.1(3)
C11A N2 Ni1 109.9(3)
C11B N2 Ni1 102.5(7)
C15 N3 C14 118.5(3)
C15 N3 Ni1 126.8(3)
C14 N3 Ni1 114.0(3)
C1 O1 Ni1 129.2(2)
C21 O2 Ni1 128.5(3)
O2 Ni1 O1 141.47(12)
O2 Ni1 N3 90.16(12)
O1 Ni1 N3 90.48(12)
O2 Ni1 N1 90.33(12)
O1 Ni1 N1 90.05(12)
N3 Ni1 N1 178.45(13)
O2 Ni1 N2 105.35(13)
O1 Ni1 N2 113.18(13)
N3 Ni1 N2 89.87(13)
N1 Ni1 N2 88.58(13)
N2 C11B H11D 109.5
N2 C11B H11E 109.5
H11D C11B H11E 109.5
N2 C11B H11F 109.5
H11D C11B H11F 109.5
H11E C11B H11F 109.5
N2 C12B H12C 106.2
N2 C12B H12D 106.2
H12C C12B H12D 106.4
N2 C10B H10C 107.4
N2 C10B H10D 107.4
H10C C10B H10D 106.9

loop_
_geom_bond_atom_site_label_1
_geom_bond_atom_site_label_2
_geom_bond_distance
C1 O1 1.300(5)
C1 C2 1.410(5)
C1 C6 1.424(5)
C2 C3 1.370(6)
C2 H2 0.9500
C3 C4 1.396(5)
C3 H3 0.9500
C4 C5 1.364(5)
C4 I1 2.092(4)
C5 C6 1.402(5)
C5 H5 0.9500
C6 C7 1.434(5)
C7 N1 1.276(5)
C7 H7 0.9500
C8 N1 1.459(5)
C8 C9A 1.525(6)
C8 H8A 0.9900
C8 H8B 0.9900
C9A C10A 1.532(7)
C9A H9A1 0.9900
C9A H9A2 0.9900
C10A N2 1.476(7)
C10A H10A 0.9900
C10A H10B 0.9900
C11A N2 1.523(6)
C11A H11A 0.9800
C11A H11B 0.9800
C11A H11C 0.9800
C12A N2 1.465(6)
C12A C13A 1.515(8)
C12A H12A 0.9900
C12A H12B 0.9900
C13A C14 1.530(6)
C13A H13A 0.9900
C13A H13B 0.9900
C14 N3 1.459(5)
C14 H14A 0.9900
C14 H14B 0.9900
C15 N3 1.279(5)
C15 C16 1.434(6)
C15 H15 0.9500
C16 C17 1.405(5)
C16 C21 1.421(6)
C17 C18 1.363(6)
C17 H17 0.9500
C18 C19 1.386(6)
C18 I2 2.101(4)
C19 C20 1.374(6)
C19 H19 0.9500
C20 C21 1.402(6)
C20 H20 0.9500
C21 O2 1.300(5)
N1 Ni1 2.006(3)
N2 C10B 1.37(2)
N2 C12B 1.38(2)
N2 C11B 1.65(2)
N2 Ni1 2.085(3)
N3 Ni1 2.000(3)
O1 Ni1 1.983(3)
O2 Ni1 1.965(3)
C11B H11D 0.9800
C11B H11E 0.9800
C11B H11F 0.9800
C12B H12C 0.9900
C12B H12D 0.9900
C10B H10C 0.9900
C10B H10D 0.9900

loop_
_geom_hbond_atom_site_label_D
_geom_hbond_atom_site_label_H
_geom_hbond_atom_site_label_A
_geom_hbond_distance_DH
_geom_hbond_distance_HA
_geom_hbond_distance_DA
_geom_hbond_angle_DHA
_geom_hbond_site_symmetry_A
C8 H8B O2 0.99 2.38 2.961(5) 117.1 .
C11A H11B I2 0.98 3.06 4.002(6) 160.7 4_465
C11A H11C N1 0.98 2.65 3.185(6) 114.3 .
C14 H14B O1 0.99 2.51 3.088(5) 117.3 .
C11B H11D O2 0.98 2.54 3.05(2) 112.2 .
C11B H11E N3 0.98 2.67 3.18(2) 112.8 .
C12B H12C I2 0.99 3.17 4.08(2) 152.2 4_465
